data_7152002
loop_
_publ_author_name
'Das, Soumyajit'
'Bedi, Anjan'
'Krishna, G. Rama'
'Reddy, C. Malla'
'Zade, Sanjio S.'

_publ_section_title
;
 Cyclopenta[c]selenophene based cooligomers and their polymers:
 comparative study with thiophene analogues.
;
_journal_issue 20
_journal_name_full 'Organic &amp; biomolecular chemistry'
_journal_page_first 6963
_journal_page_last 6972
_journal_paper_doi 10.1039/c1ob05866e
_journal_volume 9
_journal_year 2011
_chemical_formula_moiety '(C19 H20 O2 S3) (C19 H20 O2 S3)'
_chemical_formula_sum 'C38 H40 O4 S6'
_chemical_formula_weight 376.5458
_chemical_name_systematic
;
?
;
_space_group_IT_number 14
_symmetry_cell_setting monoclinic
_symmetry_space_group_name_Hall '-P 2ybc'
_symmetry_space_group_name_H-M 'P 1 21/c 1'
_atom_sites_solution_hydrogens geom
_atom_sites_solution_primary direct
_atom_sites_solution_secondary difmap
_audit_creation_method SHELXL-97
_cell_angle_alpha 90.00
_cell_angle_beta 93.2950(10)
_cell_angle_gamma 90.00
_cell_formula_units_Z 8
_cell_length_a 5.8122(4)
_cell_length_b 17.1465(14)
_cell_length_c 36.266(3)
_cell_measurement_reflns_used 9921
_cell_measurement_temperature 100(2)
_cell_measurement_theta_max 30.83
_cell_measurement_theta_min 2.25
_cell_volume 3608.3(5)
_computing_cell_refinement 'Bruker SAINT'
_computing_data_collection 'Bruker APEX2'
_computing_data_reduction 'Bruker SAINT'
_computing_molecular_graphics 'Bruker SHELXTL'
_computing_publication_material 'Bruker SHELXTL'
_computing_structure_refinement 'SHELXL-97 (Sheldrick, 2008)'
_computing_structure_solution 'SHELXS-97 (Sheldrick, 2008)'
_diffrn_ambient_temperature 100(2)
_diffrn_measured_fraction_theta_full 0.988
_diffrn_measured_fraction_theta_max 0.988
_diffrn_measurement_device_type 'Bruker Kappa APEX-II CCD DUO'
_diffrn_measurement_method 'phi and omega scans'
_diffrn_radiation_monochromator graphite
_diffrn_radiation_source 'fine-focus sealed tube'
_diffrn_radiation_type MoK\a
_diffrn_radiation_wavelength 0.71073
_diffrn_reflns_av_R_equivalents 0.0402
_diffrn_reflns_av_sigmaI/netI 0.0280
_diffrn_reflns_limit_h_max 8
_diffrn_reflns_limit_h_min -8
_diffrn_reflns_limit_k_max 24
_diffrn_reflns_limit_k_min -24
_diffrn_reflns_limit_l_max 49
_diffrn_reflns_limit_l_min -52
_diffrn_reflns_number 58663
_diffrn_reflns_theta_full 30.83
_diffrn_reflns_theta_max 30.83
_diffrn_reflns_theta_min 1.12
_exptl_absorpt_coefficient_mu 0.419
_exptl_absorpt_correction_T_max 0.999
_exptl_absorpt_correction_T_min 0.998
_exptl_absorpt_correction_type multi-scan
_exptl_absorpt_process_details 'Multiscan absorption correction'
_exptl_crystal_colour red
_exptl_crystal_density_diffrn 1.353
_exptl_crystal_density_method 'not measured'
_exptl_crystal_description needle
_exptl_crystal_F_000 1547.0
_exptl_crystal_size_max 0.006
_exptl_crystal_size_mid 0.004
_exptl_crystal_size_min 0.002
_refine_diff_density_max 12.087
_refine_diff_density_min -3.215
_refine_diff_density_rms 0.299
_refine_ls_extinction_coef 0.0000(16)
_refine_ls_extinction_expression Fc^*^=kFc[1+0.001xFc^2^\l^3^/sin(2\q)]^-1/4^
_refine_ls_extinction_method SHELXL
_refine_ls_goodness_of_fit_ref 2.401
_refine_ls_hydrogen_treatment constr
_refine_ls_matrix_type full
_refine_ls_number_parameters 385
_refine_ls_number_reflns 11215
_refine_ls_number_restraints 6
_refine_ls_restrained_S_all 2.510
_refine_ls_R_factor_all 0.1638
_refine_ls_R_factor_gt 0.1515
_refine_ls_shift/su_max 2.159
_refine_ls_shift/su_mean 0.006
_refine_ls_structure_factor_coef Fsqd
_refine_ls_weighting_details 'calc w=1/[\s^2^(Fo^2^)+(0.2000P)^2^+0.7000P] where P=(Fo^2^+2Fc^2^)/3'
_refine_ls_weighting_scheme calc
_refine_ls_wR_factor_gt 0.4817
_refine_ls_wR_factor_ref 0.5028
_reflns_number_gt 9727
_reflns_number_total 11215
_reflns_threshold_expression >2sigma(I)
_cod_data_source_file c1ob05866e.txt
_cod_data_source_block tmcptt_3b
_cod_depositor_comments
;
The following automatic conversions were performed:

'_symmetry_cell_setting' value 'Monoclinic' changed to 'monoclinic'
according to /home/saulius/struct/CIF-dictionaries/cif_core.dic
dictionary named 'cif_core.dic' version 2.4.1 from 2010-06-29.

Automatic conversion script
Id: cif_fix_values 1715 2011-07-08 13:25:40Z adriana 
;
_cod_original_sg_symbol_H-M 'P2(1)/c '
_cod_database_code 7152002

loop_
_symmetry_equiv_pos_as_xyz
'x, y, z'
'-x, y+1/2, -z+1/2'
'-x, -y, -z'
'x, -y-1/2, z-1/2'

loop_
_atom_site_label
_atom_site_type_symbol
_atom_site_fract_x
_atom_site_fract_y
_atom_site_fract_z
_atom_site_U_iso_or_equiv
_atom_site_adp_type
_atom_site_occupancy
_atom_site_symmetry_multiplicity
_atom_site_calc_flag
_atom_site_refinement_flags
C1 C 0.7314(8) 0.4614(3) 0.95442(12) 0.0123(5) Uani 1 1 d .
H1 H 0.7707 0.4383 0.9771 0.015 Uiso 1 1 calc R
C2 C 0.5258(8) 0.5018(3) 0.94741(11) 0.0123(5) Uani 1 1 d D
H2 H 0.4186 0.5072 0.9653 0.015 Uiso 1 1 calc R
C3 C 0.4850(8) 0.5364(3) 0.90935(11) 0.0123(5) Uani 1 1 d D
H3 H 0.3606 0.5647 0.8991 0.015 Uiso 1 1 calc R
C4 C 0.7133(8) 0.5107(3) 0.89249(12) 0.0123(5) Uani 1 1 d D
C5 C 0.7775(8) 0.5280(3) 0.85434(13) 0.0124(8) Uani 1 1 d .
C6 C 0.6786(8) 0.5820(3) 0.83074(13) 0.0122(8) Uani 1 1 d .
C7 C 0.4918(8) 0.6420(3) 0.83302(13) 0.0127(8) Uani 1 1 d .
H7A H 0.4997 0.6675 0.8569 0.015 Uiso 1 1 calc R
H7B H 0.3405 0.6188 0.8286 0.015 Uiso 1 1 calc R
C8 C 0.5456(7) 0.7002(3) 0.80177(13) 0.0108(8) Uani 1 1 d .
C9 C 0.3295(8) 0.7389(3) 0.78572(14) 0.0139(9) Uani 1 1 d .
H9A H 0.2204 0.6994 0.7768 0.017 Uiso 1 1 calc R
H9B H 0.2588 0.7688 0.8048 0.017 Uiso 1 1 calc R
C10 C 0.1845(10) 0.8278(4) 0.74146(17) 0.0251(11) Uani 1 1 d .
H10A H 0.0865 0.8412 0.7609 0.038 Uiso 1 1 calc R
H10B H 0.1021 0.7945 0.7240 0.038 Uiso 1 1 calc R
H10C H 0.2306 0.8744 0.7292 0.038 Uiso 1 1 calc R
C11 C 0.7707(11) 0.8562(3) 0.86406(19) 0.0278(13) Uani 1 1 d .
H11A H 0.8472 0.8851 0.8457 0.042 Uiso 1 1 calc R
H11B H 0.8827 0.8281 0.8793 0.042 Uiso 1 1 calc R
H11C H 0.6885 0.8916 0.8791 0.042 Uiso 1 1 calc R
C12 C 0.7148(8) 0.7620(3) 0.81751(14) 0.0143(9) Uani 1 1 d .
H12A H 0.8562 0.7371 0.8269 0.017 Uiso 1 1 calc R
H12B H 0.7523 0.7982 0.7982 0.017 Uiso 1 1 calc R
C13 C 0.6723(8) 0.6512(3) 0.77296(12) 0.0122(8) Uani 1 1 d .
H13A H 0.5648 0.6303 0.7540 0.015 Uiso 1 1 calc R
H13B H 0.7879 0.6821 0.7614 0.015 Uiso 1 1 calc R
C14 C 0.7818(8) 0.5869(3) 0.79648(13) 0.0123(8) Uani 1 1 d .
C15 C 0.9596(8) 0.5348(3) 0.79297(12) 0.0115(8) Uani 1 1 d .
C16 C 1.1109(9) 0.5219(3) 0.76242(14) 0.0168(6) Uani 1 1 d D
C17 C 1.300(2) 0.4736(10) 0.7610(3) 0.0168(6) Uani 0.261(7) 1 d PD
H17 H 1.3527 0.4420 0.7806 0.020 Uiso 0.261(7) 1 calc PR
C18 C 1.4040(9) 0.4770(3) 0.72740(14) 0.0168(6) Uani 1 1 d D
H18 H 1.5340 0.4484 0.7221 0.020 Uiso 1 1 calc R
C19 C 1.2922(9) 0.5277(3) 0.70274(14) 0.0168(6) Uani 1 1 d .
H19 H 1.3374 0.5370 0.6790 0.020 Uiso 1 1 calc R
C20 C 0.7335(10) 0.2609(3) 1.08402(14) 0.0199(6) Uani 1 1 d .
H20 H 0.6525 0.2517 1.1050 0.024 Uiso 1 1 calc R
C21 C 0.9275(10) 0.3071(3) 1.08401(13) 0.0199(6) Uani 1 1 d D
H21 H 0.9861 0.3310 1.1056 0.024 Uiso 1 1 calc R
C22 C 1.0377(10) 0.3173(3) 1.04946(13) 0.0199(6) Uani 1 1 d D
H22 H 1.1682 0.3462 1.0448 0.024 Uiso 1 1 calc R
C23 C 0.8870(10) 0.2691(3) 1.02317(14) 0.0199(6) Uani 1 1 d D
C24 C 0.9216(8) 0.2546(3) 0.98357(14) 0.0140(8) Uani 1 1 d .
C25 C 0.8106(8) 0.2049(3) 0.95830(13) 0.0128(8) Uani 1 1 d .
C26 C 0.6190(8) 0.1461(3) 0.96001(13) 0.0139(8) Uani 1 1 d .
H26A H 0.4691 0.1712 0.9584 0.017 Uiso 1 1 calc R
H26B H 0.6342 0.1155 0.9825 0.017 Uiso 1 1 calc R
C27 C 0.6560(8) 0.0946(3) 0.92518(13) 0.0112(8) Uani 1 1 d .
C28 C 0.8247(7) 0.0287(3) 0.93610(13) 0.0120(8) Uani 1 1 d .
H28A H 0.8593 -0.0011 0.9144 0.014 Uiso 1 1 calc R
H28B H 0.9676 0.0506 0.9467 0.014 Uiso 1 1 calc R
C29 C 0.8705(9) -0.0848(3) 0.97135(16) 0.0201(10) Uani 1 1 d .
H29A H 1.0194 -0.0664 0.9803 0.030 Uiso 1 1 calc R
H29B H 0.8865 -0.1167 0.9499 0.030 Uiso 1 1 calc R
H29C H 0.8033 -0.1151 0.9902 0.030 Uiso 1 1 calc R
C30 C 0.2760(9) -0.0274(4) 0.86495(17) 0.0245(11) Uani 1 1 d .
H30A H 0.1453 0.0066 0.8612 0.037 Uiso 1 1 calc R
H30B H 0.2439 -0.0661 0.8831 0.037 Uiso 1 1 calc R
H30C H 0.3066 -0.0525 0.8421 0.037 Uiso 1 1 calc R
C31 C 0.4283(8) 0.0605(3) 0.90960(14) 0.0142(9) Uani 1 1 d .
H31A H 0.3625 0.0270 0.9278 0.017 Uiso 1 1 calc R
H31B H 0.3197 0.1021 0.9034 0.017 Uiso 1 1 calc R
C32 C 0.7741(8) 0.1492(3) 0.89766(13) 0.0136(8) Uani 1 1 d .
H32A H 0.8802 0.1204 0.8831 0.016 Uiso 1 1 calc R
H32B H 0.6609 0.1751 0.8812 0.016 Uiso 1 1 calc R
C33 C 0.9010(8) 0.2071(3) 0.92296(13) 0.0135(8) Uani 1 1 d .
C34 C 1.0807(9) 0.2578(3) 0.92004(13) 0.0143(9) Uani 1 1 d .
C35 C 1.2185(9) 0.2750(3) 0.88902(14) 0.0150(9) Uani 1 1 d .
C36 C 1.4137(9) 0.3232(3) 0.88832(15) 0.0194(10) Uani 1 1 d .
H36 H 1.4764 0.3509 0.9085 0.023 Uiso 1 1 calc R
C37 C 1.5032(10) 0.3240(3) 0.85254(17) 0.0218(11) Uani 1 1 d .
H37 H 1.6331 0.3523 0.8470 0.026 Uiso 1 1 calc R
C38 C 1.3823(10) 0.2800(3) 0.82763(15) 0.0208(10) Uani 1 1 d .
H38 H 1.4190 0.2750 0.8031 0.025 Uiso 1 1 calc R
O1 O 0.3811(6) 0.7886(2) 0.75643(11) 0.0179(7) Uani 1 1 d .
O2 O 0.6122(7) 0.8025(2) 0.84637(11) 0.0194(8) Uani 1 1 d .
O3 O 0.7267(6) -0.0206(2) 0.96204(11) 0.0186(8) Uani 1 1 d .
O4 O 0.4716(6) 0.0170(2) 0.87757(10) 0.0175(7) Uani 1 1 d .
S1 S 0.8953(4) 0.45798(14) 0.92036(6) 0.0459(5) Uani 1 1 d .
S2 S 0.9997(2) 0.47970(7) 0.83337(3) 0.0139(3) Uani 1 1 d .
S3 S 1.0624(2) 0.57093(9) 0.72120(4) 0.0099(5) Uani 0.739(7) 1 d P
S4 S 0.6587(3) 0.22315(12) 1.04264(5) 0.0355(5) Uani 1 1 d .
S5 S 1.1427(2) 0.30342(7) 0.96257(3) 0.0149(3) Uani 1 1 d .
S6 S 1.1541(2) 0.23449(9) 0.84590(4) 0.0228(4) Uani 1 1 d .

loop_
_atom_site_aniso_label
_atom_site_aniso_U_11
_atom_site_aniso_U_22
_atom_site_aniso_U_33
_atom_site_aniso_U_23
_atom_site_aniso_U_13
_atom_site_aniso_U_12
C1 0.0185(11) 0.0129(10) 0.0059(9) 0.0022(7) 0.0042(8) 0.0032(8)
C2 0.0185(11) 0.0129(10) 0.0059(9) 0.0022(7) 0.0042(8) 0.0032(8)
C3 0.0185(11) 0.0129(10) 0.0059(9) 0.0022(7) 0.0042(8) 0.0032(8)
C4 0.0185(11) 0.0129(10) 0.0059(9) 0.0022(7) 0.0042(8) 0.0032(8)
C5 0.013(2) 0.0109(19) 0.014(2) -0.0005(15) 0.0025(15) -0.0020(14)
C6 0.0132(19) 0.0101(18) 0.014(2) 0.0011(15) 0.0038(15) -0.0001(14)
C7 0.015(2) 0.0118(19) 0.0119(19) -0.0015(14) 0.0020(15) 0.0006(14)
C8 0.0061(17) 0.0102(18) 0.016(2) -0.0019(15) 0.0022(14) -0.0007(13)
C9 0.011(2) 0.0135(19) 0.017(2) 0.0002(16) 0.0005(16) 0.0010(15)
C10 0.019(2) 0.028(3) 0.027(3) 0.010(2) -0.005(2) 0.005(2)
C11 0.030(3) 0.015(2) 0.037(3) -0.007(2) -0.015(2) -0.001(2)
C12 0.012(2) 0.015(2) 0.016(2) -0.0006(16) 0.0014(16) -0.0007(15)
C13 0.014(2) 0.0132(19) 0.0091(18) 0.0009(15) 0.0011(14) 0.0004(15)
C14 0.0134(19) 0.0115(19) 0.0122(19) -0.0029(15) 0.0020(15) 0.0002(15)
C15 0.0120(19) 0.0122(19) 0.0104(19) -0.0008(15) 0.0017(14) -0.0012(14)
C16 0.0175(13) 0.0189(13) 0.0146(13) -0.0025(10) 0.0053(10) 0.0018(10)
C17 0.0175(13) 0.0189(13) 0.0146(13) -0.0025(10) 0.0053(10) 0.0018(10)
C18 0.0175(13) 0.0189(13) 0.0146(13) -0.0025(10) 0.0053(10) 0.0018(10)
C19 0.0175(13) 0.0189(13) 0.0146(13) -0.0025(10) 0.0053(10) 0.0018(10)
C20 0.0281(14) 0.0205(12) 0.0112(11) -0.0030(9) 0.0033(9) 0.0084(10)
C21 0.0281(14) 0.0205(12) 0.0112(11) -0.0030(9) 0.0033(9) 0.0084(10)
C22 0.0281(14) 0.0205(12) 0.0112(11) -0.0030(9) 0.0033(9) 0.0084(10)
C23 0.0281(14) 0.0205(12) 0.0112(11) -0.0030(9) 0.0033(9) 0.0084(10)
C24 0.015(2) 0.0100(18) 0.017(2) -0.0004(16) 0.0018(16) 0.0032(15)
C25 0.016(2) 0.0093(18) 0.013(2) 0.0012(15) 0.0043(15) 0.0037(15)
C26 0.0106(19) 0.016(2) 0.016(2) 0.0007(16) 0.0063(15) 0.0029(15)
C27 0.0079(18) 0.0131(19) 0.0129(19) 0.0018(15) 0.0020(14) 0.0007(14)
C28 0.0074(18) 0.016(2) 0.0127(19) 0.0018(15) 0.0000(14) 0.0026(14)
C29 0.022(2) 0.017(2) 0.021(2) 0.0037(18) 0.0011(18) 0.0028(18)
C30 0.012(2) 0.035(3) 0.027(3) -0.007(2) 0.0008(19) -0.0056(19)
C31 0.0081(19) 0.018(2) 0.016(2) -0.0019(17) -0.0010(15) 0.0003(15)
C32 0.013(2) 0.013(2) 0.015(2) 0.0008(16) 0.0039(16) 0.0007(15)
C33 0.016(2) 0.0118(19) 0.013(2) 0.0008(15) 0.0020(16) 0.0031(15)
C34 0.018(2) 0.0108(19) 0.015(2) -0.0004(15) 0.0044(16) 0.0032(15)
C35 0.017(2) 0.0114(19) 0.017(2) 0.0027(16) 0.0022(16) 0.0007(15)
C36 0.021(2) 0.016(2) 0.021(2) 0.0042(18) 0.0037(18) -0.0010(18)
C37 0.021(2) 0.018(2) 0.027(3) 0.003(2) 0.010(2) -0.0058(18)
C38 0.023(3) 0.023(2) 0.017(2) 0.0060(19) 0.0078(18) -0.0027(19)
O1 0.0132(16) 0.0219(18) 0.0190(18) 0.0069(14) 0.0031(13) 0.0041(13)
O2 0.0194(18) 0.0178(17) 0.0208(18) -0.0078(14) -0.0007(14) -0.0020(13)
O3 0.0151(16) 0.0172(17) 0.0239(19) 0.0087(14) 0.0050(14) 0.0037(13)
O4 0.0122(16) 0.0251(18) 0.0153(17) -0.0052(14) 0.0026(12) -0.0046(13)
S1 0.0507(12) 0.0515(12) 0.0360(10) 0.0056(8) 0.0060(8) -0.0006(9)
S2 0.0164(6) 0.0108(5) 0.0144(6) 0.0002(4) 0.0019(4) 0.0021(4)
S3 0.0108(8) 0.0161(8) 0.0030(7) -0.0013(5) 0.0018(4) 0.0052(5)
S4 0.0359(9) 0.0410(10) 0.0306(9) -0.0074(7) 0.0092(7) 0.0044(7)
S5 0.0169(6) 0.0116(6) 0.0163(6) -0.0002(4) 0.0012(4) -0.0001(4)
S6 0.0227(7) 0.0315(8) 0.0143(6) 0.0022(5) 0.0018(5) -0.0083(5)

loop_
_atom_type_symbol
_atom_type_description
_atom_type_scat_dispersion_real
_atom_type_scat_dispersion_imag
_atom_type_scat_source
C C 0.0033 0.0016 'International Tables Vol C Tables 4.2.6.8 and 6.1.1.4'
H H 0.0000 0.0000 'International Tables Vol C Tables 4.2.6.8 and 6.1.1.4'
O O 0.0106 0.0060 'International Tables Vol C Tables 4.2.6.8 and 6.1.1.4'
S S 0.1246 0.1234 'International Tables Vol C Tables 4.2.6.8 and 6.1.1.4'

loop_
_geom_angle_atom_site_label_1
_geom_angle_atom_site_label_2
_geom_angle_atom_site_label_3
_geom_angle
C2 C1 S1 114.8(3)
C1 C2 C3 116.8(4)
C2 C3 C4 98.9(3)
C5 C4 C3 125.2(4)
C5 C4 S1 118.9(3)
C3 C4 S1 115.9(3)
C6 C5 C4 126.9(4)
C6 C5 S2 110.1(4)
C4 C5 S2 123.0(3)
C5 C6 C14 114.0(4)
C5 C6 C7 135.2(4)
C14 C6 C7 110.6(4)
C6 C7 C8 102.9(4)
C9 C8 C12 110.0(4)
C9 C8 C7 111.5(4)
C12 C8 C7 108.9(4)
C9 C8 C13 113.2(4)
C12 C8 C13 107.7(4)
C7 C8 C13 105.4(3)
O1 C9 C8 110.4(4)
O2 C12 C8 109.0(4)
C14 C13 C8 102.4(4)
C15 C14 C6 113.6(4)
C15 C14 C13 135.6(4)
C6 C14 C13 110.7(4)
C14 C15 C16 130.7(4)
C14 C15 S2 109.7(3)
C16 C15 S2 119.6(4)
C17 C16 C15 129.1(6)
C17 C16 S3 110.6(6)
C15 C16 S3 120.3(4)
C16 C17 C18 113.2(9)
C19 C18 C17 112.4(6)
C18 C19 S3 111.7(4)
C21 C20 S4 113.2(4)
C20 C21 C22 118.1(5)
C21 C22 C23 102.2(5)
C24 C23 C22 126.9(5)
C24 C23 S4 118.0(4)
C22 C23 S4 115.1(4)
C25 C24 C23 131.4(5)
C25 C24 S5 109.5(4)
C23 C24 S5 119.1(4)
C24 C25 C33 113.6(4)
C24 C25 C26 134.6(4)
C33 C25 C26 111.7(4)
C25 C26 C27 102.0(4)
C31 C27 C28 109.9(4)
C31 C27 C32 113.5(4)
C28 C27 C32 108.0(4)
C31 C27 C26 111.0(4)
C28 C27 C26 108.8(4)
C32 C27 C26 105.3(4)
O3 C28 C27 109.7(4)
O4 C31 C27 108.4(4)
C33 C32 C27 102.9(4)
C34 C33 C25 114.4(4)
C34 C33 C32 135.8(4)
C25 C33 C32 109.7(4)
C33 C34 C35 130.5(5)
C33 C34 S5 109.6(4)
C35 C34 S5 119.9(4)
C36 C35 C34 128.1(5)
C36 C35 S6 110.6(4)
C34 C35 S6 121.2(4)
C35 C36 C37 111.1(5)
C38 C37 C36 113.7(5)
C37 C38 S6 112.6(4)
C10 O1 C9 112.1(4)
C12 O2 C11 111.1(5)
C28 O3 C29 111.8(4)
C31 O4 C30 111.7(4)
C1 S1 C4 93.6(3)
C5 S2 C15 92.4(2)
C19 S3 C16 92.1(2)
C20 S4 C23 91.4(3)
C24 S5 C34 92.9(2)
C38 S6 C35 92.0(3)

loop_
_geom_bond_atom_site_label_1
_geom_bond_atom_site_label_2
_geom_bond_distance
C1 C2 1.392(6)
C1 S1 1.604(5)
C2 C3 1.508(5)
C3 C4 1.557(6)
C4 C5 1.483(6)
C4 S1 1.684(5)
C5 C6 1.365(6)
C5 S2 1.745(5)
C6 C14 1.413(6)
C6 C7 1.502(6)
C7 C8 1.555(7)
C8 C9 1.508(6)
C8 C12 1.533(6)
C8 C13 1.558(6)
C9 O1 1.407(6)
C10 O1 1.407(6)
C11 O2 1.429(6)
C12 O2 1.416(6)
C13 C14 1.512(6)
C14 C15 1.378(6)
C15 C16 1.470(7)
C15 S2 1.748(5)
C16 C17 1.379(9)
C16 S3 1.724(5)
C17 C18 1.393(9)
C18 C19 1.382(7)
C19 S3 1.698(5)
C20 C21 1.378(9)
C20 S4 1.669(5)
C21 C22 1.450(6)
C22 C23 1.504(6)
C23 C24 1.483(7)
C23 S4 1.729(6)
C24 C25 1.384(7)
C24 S5 1.745(5)
C25 C33 1.413(6)
C25 C26 1.506(7)
C26 C27 1.566(7)
C27 C31 1.525(6)
C27 C28 1.533(6)
C27 C32 1.556(7)
C28 O3 1.409(6)
C29 O3 1.412(6)
C30 O4 1.421(6)
C31 O4 1.415(6)
C32 C33 1.515(7)
C33 C34 1.367(7)
C34 C35 1.448(7)
C34 S5 1.749(5)
C35 C36 1.405(7)
C35 S6 1.733(5)
C36 C37 1.425(8)
C37 C38 1.344(8)
C38 S6 1.706(5)
